data_8105957
loop_
_publ_author_name
'Wang, Wen-Bin'
'Shi, Xin-Chang'
'Li, Ying-Ying'
'Cheng, Fang-Rong'

_publ_section_title
;
 Crystal structure of
 [aqua[2,2&#x2032;-(1,2-phenylene)bis(1H-imidazole-4-carboxylato-5-carboxy)-\k4N3,N3&#x2032;,O4,O4&#x2032;]
 zinc(II)] monohydrate, C16H10N4O9Zn&#x22C5;H2O
;
_journal_issue 6
_journal_name_full 'Zeitschrift f\"ur Kristallographie - New Crystal Structures'
_journal_page_first 1133
_journal_page_last 1135
_journal_paper_doi 10.1515/ncrs-2019-0201
_journal_volume 234
_journal_year 2019
_chemical_formula_moiety 'C16 H10 N4 O9 Zn, H2 O'
_chemical_formula_sum 'C16 H12 N4 O10 Zn'
_chemical_formula_weight 485.67
_space_group_crystal_system monoclinic
_space_group_IT_number 15
_space_group_name_Hall '-C 2yc'
_space_group_name_H-M_alt 'C 1 2/c 1'
_atom_sites_solution_hydrogens mixed
_atom_sites_solution_primary direct
_atom_sites_solution_secondary difmap
_audit_creation_method SHELXL-2014/7
_cell_angle_alpha 90
_cell_angle_beta 108.481(2)
_cell_angle_gamma 90
_cell_formula_units_Z 8
_cell_length_a 18.6618(10)
_cell_length_b 13.5466(6)
_cell_length_c 14.7722(8)
_cell_measurement_reflns_used 9884
_cell_measurement_temperature 293(2)
_cell_measurement_theta_max 27.55
_cell_measurement_theta_min 2.30
_cell_volume 3541.9(3)
_computing_cell_refinement 'Bruker SAINT'
_computing_data_collection 'Bruker D8 VENTURE'
_computing_data_reduction 'Bruker SAINT'
_computing_structure_refinement 'SHELXL-2014/7 (Sheldrick, 2015)'
_computing_structure_solution 'SHELXL-2014/7 (Sheldrick, 2015)'
_diffrn_ambient_temperature 293(2)
_diffrn_measured_fraction_theta_full 0.997
_diffrn_measured_fraction_theta_max 0.995
_diffrn_measurement_device_type 'Bruker D8 VENTURE PHOTON'
_diffrn_measurement_method '\f and \w scans'
_diffrn_radiation_type MoK\a
_diffrn_radiation_wavelength 0.71073
_diffrn_reflns_av_R_equivalents 0.0418
_diffrn_reflns_av_unetI/netI 0.0209
_diffrn_reflns_Laue_measured_fraction_full 0.997
_diffrn_reflns_Laue_measured_fraction_max 0.995
_diffrn_reflns_limit_h_max 24
_diffrn_reflns_limit_h_min -24
_diffrn_reflns_limit_k_max 17
_diffrn_reflns_limit_k_min -17
_diffrn_reflns_limit_l_max 19
_diffrn_reflns_limit_l_min -19
_diffrn_reflns_number 42976
_diffrn_reflns_point_group_measured_fraction_full 0.997
_diffrn_reflns_point_group_measured_fraction_max 0.995
_diffrn_reflns_theta_full 25.242
_diffrn_reflns_theta_max 27.600
_diffrn_reflns_theta_min 2.600
_diffrn_source 'fine-focus sealed tube'
_exptl_absorpt_coefficient_mu 1.458
_exptl_absorpt_correction_type multi-scan
_exptl_absorpt_process_details 'SADABS(Bruker 2000)'
_exptl_crystal_colour yellow
_exptl_crystal_density_diffrn 1.822
_exptl_crystal_density_method 'not measured'
_exptl_crystal_description block
_exptl_crystal_F_000 1968
_exptl_crystal_size_max 0.12
_exptl_crystal_size_mid 0.11
_exptl_crystal_size_min 0.11
_exptl_transmission_factor_max 0.7456
_exptl_transmission_factor_min 0.6744
_refine_diff_density_max 0.779
_refine_diff_density_min -0.482
_refine_diff_density_rms 0.080
_refine_ls_extinction_coef .
_refine_ls_extinction_method none
_refine_ls_goodness_of_fit_ref 1.100
_refine_ls_hydrogen_treatment constr
_refine_ls_matrix_type full
_refine_ls_number_parameters 282
_refine_ls_number_reflns 4093
_refine_ls_number_restraints 0
_refine_ls_restrained_S_all 1.100
_refine_ls_R_factor_all 0.0467
_refine_ls_R_factor_gt 0.0392
_refine_ls_shift/su_max 0.001
_refine_ls_shift/su_mean 0.000
_refine_ls_structure_factor_coef Fsqd
_refine_ls_weighting_details 'w=1/[\s^2^(Fo^2^)+(0.0370P)^2^+14.5205P] where P=(Fo^2^+2Fc^2^)/3'
_refine_ls_weighting_scheme calc
_refine_ls_wR_factor_gt 0.1028
_refine_ls_wR_factor_ref 0.1061
_reflns_Friedel_coverage 0.000
_reflns_Friedel_fraction_full .
_reflns_Friedel_fraction_max .
_reflns_number_gt 3574
_reflns_number_total 4093
_reflns_threshold_expression 'I > 2\s(I)'
_cod_data_source_file suppl_ncrs-2019-0201_suppl.cif
_cod_data_source_block exp_I
_cod_original_sg_symbol_H-M 'C 2/c'
_cod_database_code 8105957
_shelx_shelxl_version_number 2014/7
_shelx_space_group_comment
;
The symmetry employed for this shelxl refinement is uniquely defined
by the following loop, which should always be used as a source of
symmetry information in preference to the above space-group names.
They are only intended as comments.
;

loop_
_space_group_symop_operation_xyz
'x, y, z'
'-x, y, -z+1/2'
'x+1/2, y+1/2, z'
'-x+1/2, y+1/2, -z+1/2'
'-x, -y, -z'
'x, -y, z-1/2'
'-x+1/2, -y+1/2, -z'
'x+1/2, -y+1/2, z-1/2'

loop_
_atom_site_label
_atom_site_type_symbol
_atom_site_fract_x
_atom_site_fract_y
_atom_site_fract_z
_atom_site_U_iso_or_equiv
_atom_site_adp_type
_atom_site_occupancy
_atom_site_site_symmetry_order
_atom_site_calc_flag
_atom_site_refinement_flags_posn
_atom_site_refinement_flags_adp
_atom_site_refinement_flags_occupancy
_atom_site_disorder_assembly
_atom_site_disorder_group
Zn1 Zn 0.26353(2) 0.40295(2) 0.61820(2) 0.02618(11) Uani 1 1 d . . . . .
N1 N 0.17752(12) 0.49997(16) 0.61009(16) 0.0229(5) Uani 1 1 d . . . . .
N2 N 0.09564(12) 0.60807(16) 0.62725(17) 0.0236(5) Uani 1 1 d . . . . .
H2A H 0.0755 0.6636 0.6338 0.028 Uiso 1 1 calc R U . . .
N3 N 0.33460(12) 0.50341(16) 0.70891(16) 0.0229(5) Uani 1 1 d . . . . .
N4 N 0.40837(13) 0.61456(16) 0.80055(17) 0.0254(5) Uani 1 1 d . . . . .
H4A H 0.4256 0.6708 0.8248 0.030 Uiso 1 1 calc R U . . .
O1 O -0.05281(14) 0.5780(2) 0.6315(2) 0.0538(7) Uani 1 1 d . . . . .
O2 O -0.04201(13) 0.41642(19) 0.6188(2) 0.0504(7) Uani 1 1 d . . . . .
H2 H -0.0110 0.3780 0.6096 0.076 Uiso 1 1 calc R U . . .
O3 O 0.05557(12) 0.29507(16) 0.60126(19) 0.0418(6) Uani 1 1 d . . . . .
O4 O 0.17496(12) 0.30331(15) 0.60113(18) 0.0386(5) Uani 1 1 d . . . . .
O5 O 0.34051(12) 0.30747(14) 0.70750(16) 0.0330(5) Uani 1 1 d . . . . .
O6 O 0.44839(11) 0.30101(15) 0.82917(16) 0.0323(5) Uani 1 1 d . . . . .
O7 O 0.54398(12) 0.42806(17) 0.92638(18) 0.0396(5) Uani 1 1 d . . . . .
H7 H 0.5140 0.3875 0.8942 0.059 Uiso 1 1 calc R U . . .
O8 O 0.55500(14) 0.59070(18) 0.9314(2) 0.0494(7) Uani 1 1 d . . . . .
O9 O 0.29424(14) 0.3982(2) 0.50384(18) 0.0493(7) Uani 1 1 d . . . . .
H1W H 0.2557 0.3943 0.4543 0.074 Uiso 1 1 d R U . . .
H2W H 0.3376 0.3832 0.5007 0.074 Uiso 1 1 d R U . . .
O10 O 0.19090(13) 0.38664(16) 0.34254(17) 0.0386(5) Uani 1 1 d . . . . .
H3W H 0.1818 0.3277 0.3223 0.058 Uiso 1 1 d R U . . .
H4W H 0.1471 0.4031 0.3431 0.058 Uiso 1 1 d R U . . .
C1 C -0.01589(17) 0.5065(2) 0.6241(2) 0.0340(7) Uani 1 1 d . . . . .
C2 C 0.06170(15) 0.5178(2) 0.6197(2) 0.0242(5) Uani 1 1 d . . . . .
C3 C 0.11336(15) 0.4515(2) 0.6089(2) 0.0241(5) Uani 1 1 d . . . . .
C4 C 0.11433(16) 0.3419(2) 0.6020(2) 0.0301(6) Uani 1 1 d . . . . .
C5 C 0.16644(14) 0.59517(19) 0.62259(19) 0.0209(5) Uani 1 1 d . . . . .
C6 C 0.21735(14) 0.67894(19) 0.62585(19) 0.0217(5) Uani 1 1 d . . . . .
C7 C 0.18184(15) 0.7633(2) 0.5775(2) 0.0262(6) Uani 1 1 d . . . . .
H7A H 0.1306 0.7608 0.5435 0.031 Uiso 1 1 calc R U . . .
C8 C 0.22075(17) 0.8503(2) 0.5790(2) 0.0326(7) Uani 1 1 d . . . . .
H8A H 0.1956 0.9062 0.5484 0.039 Uiso 1 1 calc R U . . .
C9 C 0.29751(18) 0.8530(2) 0.6264(2) 0.0341(7) Uani 1 1 d . . . . .
H9A H 0.3244 0.9111 0.6279 0.041 Uiso 1 1 calc R U . . .
C10 C 0.33424(16) 0.7697(2) 0.6714(2) 0.0291(6) Uani 1 1 d . . . . .
H10A H 0.3862 0.7723 0.7011 0.035 Uiso 1 1 calc R U . . .
C11 C 0.29624(14) 0.68111(19) 0.67434(19) 0.0217(5) Uani 1 1 d . . . . .
C12 C 0.34270(15) 0.59950(19) 0.72693(19) 0.0225(5) Uani 1 1 d . . . . .
C13 C 0.39594(15) 0.3471(2) 0.7698(2) 0.0250(6) Uani 1 1 d . . . . .
C14 C 0.39483(15) 0.45662(19) 0.77235(19) 0.0231(5) Uani 1 1 d . . . . .
C15 C 0.44198(15) 0.5250(2) 0.8289(2) 0.0242(5) Uani 1 1 d . . . . .
C16 C 0.51822(16) 0.5181(2) 0.9007(2) 0.0293(6) Uani 1 1 d . . . . .

loop_
_atom_site_aniso_label
_atom_site_aniso_U_11
_atom_site_aniso_U_22
_atom_site_aniso_U_33
_atom_site_aniso_U_23
_atom_site_aniso_U_13
_atom_site_aniso_U_12
Zn1 0.02125(17) 0.02042(17) 0.03227(19) -0.00421(13) 0.00195(13) 0.00043(12)
N1 0.0180(10) 0.0187(10) 0.0294(12) -0.0004(9) 0.0040(9) -0.0035(8)
N2 0.0172(10) 0.0208(11) 0.0303(12) -0.0023(9) 0.0041(9) -0.0009(8)
N3 0.0182(10) 0.0178(10) 0.0276(12) -0.0002(9) 0.0003(9) -0.0005(8)
N4 0.0200(11) 0.0182(11) 0.0324(12) -0.0030(9) 0.0003(9) -0.0011(8)
O1 0.0298(12) 0.0504(15) 0.086(2) -0.0155(14) 0.0245(13) -0.0030(11)
O2 0.0276(12) 0.0418(14) 0.084(2) 0.0063(13) 0.0204(13) -0.0097(10)
O3 0.0254(11) 0.0238(11) 0.0680(16) 0.0104(10) 0.0033(10) -0.0079(9)
O4 0.0292(11) 0.0193(10) 0.0617(15) -0.0021(10) 0.0064(10) -0.0008(8)
O5 0.0289(10) 0.0184(9) 0.0426(12) -0.0022(8) -0.0016(9) 0.0008(8)
O6 0.0249(10) 0.0218(10) 0.0449(12) 0.0076(9) 0.0034(9) 0.0045(8)
O7 0.0233(10) 0.0364(12) 0.0484(14) 0.0069(10) -0.0039(9) 0.0009(9)
O8 0.0296(12) 0.0402(13) 0.0628(17) -0.0105(12) -0.0075(11) -0.0051(10)
O9 0.0329(12) 0.0757(19) 0.0380(13) -0.0079(12) 0.0093(10) 0.0055(12)
O10 0.0386(12) 0.0318(12) 0.0424(13) -0.0082(10) 0.0086(10) -0.0003(9)
C1 0.0234(14) 0.0392(17) 0.0397(17) -0.0008(13) 0.0105(12) -0.0050(13)
C2 0.0186(12) 0.0244(13) 0.0268(13) 0.0010(10) 0.0033(10) -0.0024(10)
C3 0.0194(12) 0.0215(13) 0.0276(13) 0.0026(10) 0.0020(10) -0.0028(10)
C4 0.0271(14) 0.0215(13) 0.0355(15) 0.0037(11) 0.0012(12) -0.0047(11)
C5 0.0165(11) 0.0192(12) 0.0239(12) 0.0003(10) 0.0021(9) -0.0009(9)
C6 0.0198(12) 0.0176(12) 0.0267(13) 0.0000(10) 0.0060(10) -0.0025(10)
C7 0.0195(12) 0.0239(13) 0.0335(15) 0.0057(11) 0.0059(11) 0.0017(10)
C8 0.0314(15) 0.0213(14) 0.0449(18) 0.0118(12) 0.0118(13) 0.0045(11)
C9 0.0319(15) 0.0202(14) 0.0490(19) 0.0085(13) 0.0109(14) -0.0031(11)
C10 0.0187(12) 0.0251(14) 0.0400(16) 0.0051(12) 0.0044(11) -0.0036(10)
C11 0.0188(12) 0.0185(12) 0.0258(13) 0.0004(10) 0.0045(10) -0.0009(10)
C12 0.0200(12) 0.0192(12) 0.0262(13) -0.0011(10) 0.0045(10) -0.0018(10)
C13 0.0215(13) 0.0194(13) 0.0333(15) 0.0020(11) 0.0076(11) 0.0015(10)
C14 0.0209(12) 0.0206(13) 0.0255(13) 0.0020(10) 0.0040(10) 0.0007(10)
C15 0.0194(12) 0.0230(13) 0.0280(14) 0.0006(10) 0.0044(10) 0.0008(10)
C16 0.0203(13) 0.0327(15) 0.0311(15) -0.0010(12) 0.0029(11) 0.0014(11)

loop_
_atom_type_symbol
_atom_type_description
_atom_type_scat_dispersion_real
_atom_type_scat_dispersion_imag
_atom_type_scat_source
C C 0.0033 0.0016 'International Tables Vol C Tables 4.2.6.8 and 6.1.1.4'
H H 0.0000 0.0000 'International Tables Vol C Tables 4.2.6.8 and 6.1.1.4'
N N 0.0061 0.0033 'International Tables Vol C Tables 4.2.6.8 and 6.1.1.4'
O O 0.0106 0.0060 'International Tables Vol C Tables 4.2.6.8 and 6.1.1.4'
Zn Zn 0.2839 1.4301 'International Tables Vol C Tables 4.2.6.8 and 6.1.1.4'

loop_
_geom_angle_atom_site_label_1
_geom_angle_atom_site_label_2
_geom_angle_atom_site_label_3
_geom_angle
_geom_angle_site_symmetry_1
_geom_angle_site_symmetry_3
O9 Zn1 N1 114.26(10) . .
O9 Zn1 O5 101.33(10) . .
N1 Zn1 O5 144.26(9) . .
O9 Zn1 N3 106.20(10) . .
N1 Zn1 N3 86.87(9) . .
O5 Zn1 N3 79.93(8) . .
O9 Zn1 O4 108.24(11) . .
N1 Zn1 O4 80.33(9) . .
O5 Zn1 O4 92.06(8) . .
N3 Zn1 O4 145.54(10) . .
C5 N1 C3 107.2(2) . .
C5 N1 Zn1 140.21(18) . .
C3 N1 Zn1 111.14(17) . .
C5 N2 C2 108.4(2) . .
C5 N2 H2A 125.8 . .
C2 N2 H2A 125.8 . .
C12 N3 C14 107.5(2) . .
C12 N3 Zn1 141.60(19) . .
C14 N3 Zn1 110.94(17) . .
C15 N4 C12 108.6(2) . .
C15 N4 H4A 125.7 . .
C12 N4 H4A 125.7 . .
C1 O2 H2 109.5 . .
C4 O4 Zn1 114.41(18) . .
C13 O5 Zn1 116.17(17) . .
C16 O7 H7 109.5 . .
Zn1 O9 H1W 110.4 . .
Zn1 O9 H2W 127.1 . .
H1W O9 H2W 119.9 . .
H3W O10 H4W 99.5 . .
O1 C1 O2 122.7(3) . .
O1 C1 C2 120.9(3) . .
O2 C1 C2 116.5(3) . .
N2 C2 C3 105.8(2) . .
N2 C2 C1 121.7(3) . .
C3 C2 C1 132.5(3) . .
N1 C3 C2 109.4(2) . .
N1 C3 C4 116.9(2) . .
C2 C3 C4 133.6(3) . .
O4 C4 O3 125.2(3) . .
O4 C4 C3 116.6(2) . .
O3 C4 C3 118.2(3) . .
N1 C5 N2 109.2(2) . .
N1 C5 C6 128.8(2) . .
N2 C5 C6 121.9(2) . .
C7 C6 C11 119.3(2) . .
C7 C6 C5 114.7(2) . .
C11 C6 C5 126.1(2) . .
C8 C7 C6 121.9(3) . .
C8 C7 H7A 119.1 . .
C6 C7 H7A 119.1 . .
C9 C8 C7 119.1(3) . .
C9 C8 H8A 120.4 . .
C7 C8 H8A 120.4 . .
C10 C9 C8 120.0(3) . .
C10 C9 H9A 120.0 . .
C8 C9 H9A 120.0 . .
C9 C10 C11 122.5(3) . .
C9 C10 H10A 118.7 . .
C11 C10 H10A 118.7 . .
C10 C11 C6 117.2(2) . .
C10 C11 C12 116.2(2) . .
C6 C11 C12 126.6(2) . .
N3 C12 N4 108.7(2) . .
N3 C12 C11 128.5(2) . .
N4 C12 C11 122.5(2) . .
O6 C13 O5 125.0(3) . .
O6 C13 C14 119.6(2) . .
O5 C13 C14 115.3(2) . .
C15 C14 N3 109.6(2) . .
C15 C14 C13 133.0(2) . .
N3 C14 C13 117.4(2) . .
C14 C15 N4 105.7(2) . .
C14 C15 C16 132.9(3) . .
N4 C15 C16 121.1(2) . .
O8 C16 O7 122.3(3) . .
O8 C16 C15 121.5(3) . .
O7 C16 C15 116.3(3) . .

loop_
_geom_bond_atom_site_label_1
_geom_bond_atom_site_label_2
_geom_bond_distance
_geom_bond_site_symmetry_2
Zn1 O9 1.949(3) .
Zn1 N1 2.048(2) .
Zn1 O5 2.068(2) .
Zn1 N3 2.069(2) .
Zn1 O4 2.087(2) .
N1 C5 1.328(3) .
N1 C3 1.361(3) .
N2 C5 1.356(3) .
N2 C2 1.365(3) .
N2 H2A 0.8600 .
N3 C12 1.328(3) .
N3 C14 1.369(3) .
N4 C15 1.369(3) .
N4 C12 1.372(3) .
N4 H4A 0.8600 .
O1 C1 1.214(4) .
O2 C1 1.307(4) .
O2 H2 0.8200 .
O3 C4 1.264(4) .
O4 C4 1.250(4) .
O5 C13 1.266(3) .
O6 C13 1.254(3) .
O7 C16 1.322(4) .
O7 H7 0.8200 .
O8 C16 1.203(4) .
O9 H1W 0.8500 .
O9 H2W 0.8499 .
O10 H3W 0.8500 .
O10 H4W 0.8500 .
C1 C2 1.478(4) .
C2 C3 1.364(4) .
C3 C4 1.488(4) .
C5 C6 1.471(3) .
C6 C7 1.398(4) .
C6 C11 1.419(3) .
C7 C8 1.380(4) .
C7 H7A 0.9300 .
C8 C9 1.381(4) .
C8 H8A 0.9300 .
C9 C10 1.378(4) .
C9 H9A 0.9300 .
C10 C11 1.401(4) .
C10 H10A 0.9300 .
C11 C12 1.466(4) .
C13 C14 1.484(4) .
C14 C15 1.366(4) .
C15 C16 1.483(4) .

loop_
_geom_hbond_atom_site_label_D
_geom_hbond_atom_site_label_H
_geom_hbond_atom_site_label_A
_geom_hbond_distance_DH
_geom_hbond_distance_HA
_geom_hbond_distance_DA
_geom_hbond_angle_DHA
_geom_hbond_site_symmetry_A
O2 H2 O3 0.82 1.71 2.527(4) 174.8 .
O7 H7 O6 0.82 1.75 2.566(3) 177.8 .
O9 H1W O10 0.85 1.71 2.551(3) 168.7 .
N2 H2A O6 0.86 2.03 2.873(3) 167.0 4_556
N4 H4A O3 0.86 1.98 2.814(3) 164.3 4_556
O9 H2W O7 0.85 2.21 2.893(3) 136.7 2_656
O10 H3W O5 0.85 1.90 2.744(3) 172.6 7_556
O10 H4W O1 0.85 1.93 2.765(3) 167.5 5_566

loop_
_geom_torsion_atom_site_label_1
_geom_torsion_atom_site_label_2
_geom_torsion_atom_site_label_3
_geom_torsion_atom_site_label_4
_geom_torsion
_geom_torsion_site_symmetry_1
_geom_torsion_site_symmetry_2
_geom_torsion_site_symmetry_3
_geom_torsion_site_symmetry_4
C5 N2 C2 C3 -1.0(3) . . . .
C5 N2 C2 C1 178.8(3) . . . .
O1 C1 C2 N2 2.5(5) . . . .
O2 C1 C2 N2 -178.2(3) . . . .
O1 C1 C2 C3 -177.8(3) . . . .
O2 C1 C2 C3 1.5(5) . . . .
C5 N1 C3 C2 0.7(3) . . . .
Zn1 N1 C3 C2 169.85(18) . . . .
C5 N1 C3 C4 -176.1(2) . . . .
Zn1 N1 C3 C4 -6.9(3) . . . .
N2 C2 C3 N1 0.2(3) . . . .
C1 C2 C3 N1 -179.6(3) . . . .
N2 C2 C3 C4 176.2(3) . . . .
C1 C2 C3 C4 -3.6(6) . . . .
Zn1 O4 C4 O3 -173.5(3) . . . .
Zn1 O4 C4 C3 3.6(4) . . . .
N1 C3 C4 O4 2.3(4) . . . .
C2 C3 C4 O4 -173.5(3) . . . .
N1 C3 C4 O3 179.7(3) . . . .
C2 C3 C4 O3 3.9(5) . . . .
C3 N1 C5 N2 -1.3(3) . . . .
Zn1 N1 C5 N2 -165.4(2) . . . .
C3 N1 C5 C6 -177.8(3) . . . .
Zn1 N1 C5 C6 18.1(5) . . . .
C2 N2 C5 N1 1.5(3) . . . .
C2 N2 C5 C6 178.2(2) . . . .
N1 C5 C6 C7 138.5(3) . . . .
N2 C5 C6 C7 -37.5(4) . . . .
N1 C5 C6 C11 -43.1(4) . . . .
N2 C5 C6 C11 140.9(3) . . . .
C11 C6 C7 C8 -2.8(4) . . . .
C5 C6 C7 C8 175.7(3) . . . .
C6 C7 C8 C9 2.5(5) . . . .
C7 C8 C9 C10 0.0(5) . . . .
C8 C9 C10 C11 -2.2(5) . . . .
C9 C10 C11 C6 1.9(4) . . . .
C9 C10 C11 C12 -178.6(3) . . . .
C7 C6 C11 C10 0.6(4) . . . .
C5 C6 C11 C10 -177.8(3) . . . .
C7 C6 C11 C12 -178.9(3) . . . .
C5 C6 C11 C12 2.8(4) . . . .
C14 N3 C12 N4 0.9(3) . . . .
Zn1 N3 C12 N4 -178.3(2) . . . .
C14 N3 C12 C11 175.0(3) . . . .
Zn1 N3 C12 C11 -4.2(5) . . . .
C15 N4 C12 N3 0.0(3) . . . .
C15 N4 C12 C11 -174.5(2) . . . .
C10 C11 C12 N3 -146.4(3) . . . .
C6 C11 C12 N3 33.0(5) . . . .
C10 C11 C12 N4 27.0(4) . . . .
C6 C11 C12 N4 -153.6(3) . . . .
Zn1 O5 C13 O6 -179.2(2) . . . .
Zn1 O5 C13 C14 3.1(3) . . . .
C12 N3 C14 C15 -1.6(3) . . . .
Zn1 N3 C14 C15 177.89(19) . . . .
C12 N3 C14 C13 176.5(2) . . . .
Zn1 N3 C14 C13 -4.0(3) . . . .
O6 C13 C14 C15 0.4(5) . . . .
O5 C13 C14 C15 178.3(3) . . . .
O6 C13 C14 N3 -177.1(3) . . . .
O5 C13 C14 N3 0.7(4) . . . .
N3 C14 C15 N4 1.6(3) . . . .
C13 C14 C15 N4 -176.1(3) . . . .
N3 C14 C15 C16 -171.9(3) . . . .
C13 C14 C15 C16 10.4(6) . . . .
C12 N4 C15 C14 -1.0(3) . . . .
C12 N4 C15 C16 173.4(3) . . . .
C14 C15 C16 O8 167.6(3) . . . .
N4 C15 C16 O8 -5.0(5) . . . .
C14 C15 C16 O7 -10.4(5) . . . .
N4 C15 C16 O7 176.9(3) . . . .
